data_1539741
loop_
_publ_author_name
'Deeth, R.J.'
'Figgis, B.N.'
'Forsyth, J.B.'
'Kucharski, E.S.'
'Reynolds, P.A.'

_publ_section_title
;
 Structures of (ND4)2V(SO4)2(D2O)6 and (ND4)2 V.45Zn.55(SO4)2(D2O)6 at 5.8
 K by neutron diffraction
;
_journal_name_full 'Australian Journal of Chemistry'
_journal_page_first 1289
_journal_page_last 1294
_journal_volume 41
_journal_year 1988
_chemical_formula_sum 'D20 N2 O14 S2 V0.45 Zn0.55'
_chemical_name_systematic '(N D4)2 (V.45 Zn.55) (S O4)2 (D2 O)6'
_space_group_IT_number 14
_symmetry_space_group_name_Hall '-P 2yab'
_symmetry_space_group_name_H-M 'P 1 21/a 1'
_cell_angle_alpha 90
_cell_angle_beta 107
_cell_angle_gamma 90
_cell_formula_units_Z 2
_cell_length_a 9.14
_cell_length_b 12.32
_cell_length_c 6.25
_cell_volume 673.028
_citation_journal_id_ASTM AJCHAS
_cod_data_source_file Deeth_AJCHAS_1988_1410.cif
_cod_data_source_block D20N2O14S2V0.45Zn0.55
_cod_original_cell_volume 673.0282
_cod_original_sg_symbol_Hall '-P 2ybc (z,y,-x)'
_cod_database_code 1539741

loop_
_symmetry_equiv_pos_as_xyz
x,y,z
-x+1/2,y+1/2,-z
-x,-y,-z
x-1/2,-y-1/2,z

loop_
_atom_site_label
_atom_site_type_symbol
_atom_site_fract_x
_atom_site_fract_y
_atom_site_fract_z
_atom_site_occupancy
_atom_site_U_iso_or_equiv
Zn1 Zn+2 0 0 0 0.55 0.0
D6 D+1 0.2582 0.1188 0.094 1 0.0
V1 V+2 0 0 0 0.45 0.0
O4 O-2 0.3892 0.1736 0.9419 1 0.0
O7 O-2 -0.0012 -0.0693 0.3025 1 0.0
S1 S+6 0.4131 0.1307 0.7343 1 0.0
D3 D+1 0.0704 0.3213 0.454 1 0.0
D8 D+1 -0.1427 0.1896 -0.0045 1 0.0
D2 D+1 0.231 0.2922 0.3886 1 0.0
D10 D+1 0.0238 -0.1458 0.3274 1 0.0
D4 D+1 0.1696 0.4204 0.373 1 0.0
D7 D+1 -0.2672 0.0996 -0.0578 1 0.0
O1 O-2 0.422 0.2222 0.5857 1 0.0
N1 N-3 0.1372 0.3404 0.3527 1 0.0
D5 D+1 0.2268 0.0872 0.3199 1 0.0
D1 D+1 0.0699 0.3301 0.1911 1 0.0
O6 O-2 -0.1632 0.1159 0.321 1 0.0
O3 O-2 0.2805 0.0626 0.6163 1 0.0
O2 O-2 0.5529 0.0665 0.7824 1 0.0
D9 D+1 -0.0946 -0.059 0.3423 1 0.0
O5 O-2 0.1781 0.1077 0.1654 1 0.0
